data_4035118
loop_
_publ_author_name
'Wang, Xu'
'Li, Jiawei'
'Huang, Yubing'
'Zhu, Jiayi'
'Hu, Rongrong'
'Wu, Wanqing'
'Jiang, Huanfeng'

_publ_section_title
;
 Facile Synthesis of \p-Conjugated Quinazoline-Substituted Ethenes from
 2-Ethynylanilines and Benzonitriles under Transition-Metal-Free
 Conditions.
;
_journal_issue 17
_journal_name_full 'The Journal of organic chemistry'
_journal_page_first 10453
_journal_page_last 10464
_journal_paper_doi 10.1021/acs.joc.8b01494
_journal_volume 83
_journal_year 2018
_chemical_formula_moiety 'C46 H30 F6 N4'
_chemical_formula_sum 'C46 H30 F6 N4'
_chemical_formula_weight 752.74
_space_group_crystal_system monoclinic
_space_group_IT_number 14
_space_group_name_Hall '-P 2yn'
_space_group_name_H-M_alt 'P 1 21/n 1'
_atom_sites_solution_hydrogens geom
_atom_sites_solution_primary dual
_audit_creation_date 2017-06-12
_audit_creation_method
;
Olex2 1.2
(compiled 2017.03.28 svn.r3405 for OlexSys, GUI svn.r5337)
;
_cell_angle_alpha 90
_cell_angle_beta 109.358(2)
_cell_angle_gamma 90
_cell_formula_units_Z 4
_cell_length_a 13.8214(2)
_cell_length_b 16.8165(2)
_cell_length_c 16.3527(3)
_cell_measurement_reflns_used 8312
_cell_measurement_temperature 100.00(10)
_cell_measurement_theta_max 73.3820
_cell_measurement_theta_min 4.2750
_cell_volume 3585.94(10)
_computing_cell_refinement 'CrysAlisPro 1.171.38.43f (Rigaku OD, 2015)'
_computing_data_collection 'CrysAlisPro 1.171.38.43f (Rigaku OD, 2015)'
_computing_data_reduction 'CrysAlisPro 1.171.38.43f (Rigaku OD, 2015)'
_computing_molecular_graphics 'Olex2 (Dolomanov et al., 2009)'
_computing_publication_material 'Olex2 (Dolomanov et al., 2009)'
_computing_structure_refinement 'ShelXL (Sheldrick, 2015)'
_computing_structure_solution 'ShelXT (Sheldrick, 2015)'
_diffrn_ambient_environment N~2~
_diffrn_ambient_temperature 100.00(10)
_diffrn_detector 'CCD plate'
_diffrn_detector_area_resol_mean 5.2684
_diffrn_detector_type AtlasS2
_diffrn_measured_fraction_theta_full 0.990
_diffrn_measured_fraction_theta_max 0.965
_diffrn_measurement_details
;
List of Runs (angles in degrees, time in seconds):

  # Type    Start    End  Width  t~exp~   \w     \q     \k     \f   Frames
--------------------------------------------------------------------------
  1  \w     -1.00  32.00   1.00    1.00    --  -40.46  37.00 -90.00   33
  2  \w    -51.00 -16.00   1.00    1.00    --  -40.46  37.00 -90.00   35
  3  \w    -70.00  34.00   1.00    1.00    --  -40.46  57.00  60.00  104
  4  \w    -53.00  -6.00   1.00    1.00    --  -40.46 125.00  90.00   47
  5  \w     58.00  97.00   1.00    1.00    --   40.46-125.00-120.00   39
  6  \w     86.00 138.00   1.00    2.00    --  107.48 -61.00  60.00   52
  7  \w     80.00 136.00   1.00    2.00    --  107.48  45.00   0.00   56
  8  \w    103.00 157.00   1.00    2.00    --  107.48 111.00  60.00   54
  9  \w    110.00 136.00   1.00    2.00    --  107.48  77.00  90.00   26
 10  \w     77.00 155.00   1.00    2.00    --  107.48  77.00 -60.00   78
 11  \w    143.00 176.00   1.00    2.00    --  107.48  45.00-180.00   33
 12  \w     87.00 170.00   1.00    2.00    --  107.48  45.00-150.00   83
 13  \w     29.00  82.00   1.00    2.00    --  107.48 -94.00  90.00   53
;
_diffrn_measurement_device 'four-circle diffractometer'
_diffrn_measurement_device_type 'SuperNova, Dual, Cu at zero, AtlasS2'
_diffrn_measurement_method '\w scans'
_diffrn_orient_matrix_type 'CrysAlisPro convention (1999,Acta A55,543-557)'
_diffrn_orient_matrix_UB_11 0.0490985000
_diffrn_orient_matrix_UB_12 -0.0595578000
_diffrn_orient_matrix_UB_13 -0.0460823000
_diffrn_orient_matrix_UB_21 0.1063610000
_diffrn_orient_matrix_UB_22 0.0364852000
_diffrn_orient_matrix_UB_23 0.0468547000
_diffrn_orient_matrix_UB_31 0.0158630000
_diffrn_orient_matrix_UB_32 -0.0591311000
_diffrn_orient_matrix_UB_33 0.0752344000
_diffrn_radiation_monochromator mirror
_diffrn_radiation_probe x-ray
_diffrn_radiation_type CuK\a
_diffrn_radiation_wavelength 1.54184
_diffrn_reflns_av_R_equivalents 0.0243
_diffrn_reflns_av_unetI/netI 0.0306
_diffrn_reflns_Laue_measured_fraction_full 0.990
_diffrn_reflns_Laue_measured_fraction_max 0.965
_diffrn_reflns_limit_h_max 17
_diffrn_reflns_limit_h_min -13
_diffrn_reflns_limit_k_max 20
_diffrn_reflns_limit_k_min -19
_diffrn_reflns_limit_l_max 20
_diffrn_reflns_limit_l_min -19
_diffrn_reflns_number 14077
_diffrn_reflns_point_group_measured_fraction_full 0.990
_diffrn_reflns_point_group_measured_fraction_max 0.965
_diffrn_reflns_theta_full 67.684
_diffrn_reflns_theta_max 73.546
_diffrn_reflns_theta_min 3.641
_diffrn_source 'micro-focus sealed X-ray tube'
_diffrn_source_type 'SuperNova (Cu) X-ray Source'
_exptl_absorpt_coefficient_mu 0.874
_exptl_absorpt_correction_T_max 1.00000
_exptl_absorpt_correction_T_min 0.72570
_exptl_absorpt_correction_type multi-scan
_exptl_absorpt_process_details
;
CrysAlisPro 1.171.38.43f (Rigaku Oxford Diffraction, 2015)
Empirical absorption correction using spherical harmonics,
 implemented in SCALE3 ABSPACK scaling algorithm.
;
_exptl_crystal_colour colorless
_exptl_crystal_density_diffrn 1.394
_exptl_crystal_description block
_exptl_crystal_F_000 1552
_exptl_crystal_size_max 0.18
_exptl_crystal_size_mid 0.14
_exptl_crystal_size_min 0.12
_refine_diff_density_max 0.303
_refine_diff_density_min -0.330
_refine_diff_density_rms 0.050
_refine_ls_extinction_method none
_refine_ls_goodness_of_fit_ref 1.033
_refine_ls_hydrogen_treatment constr
_refine_ls_matrix_type full
_refine_ls_number_parameters 507
_refine_ls_number_reflns 6968
_refine_ls_number_restraints 0
_refine_ls_restrained_S_all 1.033
_refine_ls_R_factor_all 0.0464
_refine_ls_R_factor_gt 0.0420
_refine_ls_shift/su_max 0.001
_refine_ls_shift/su_mean 0.000
_refine_ls_structure_factor_coef Fsqd
_refine_ls_weighting_details 'w=1/[\s^2^(Fo^2^)+(0.0553P)^2^+1.5988P] where P=(Fo^2^+2Fc^2^)/3'
_refine_ls_weighting_scheme calc
_refine_ls_wR_factor_gt 0.1086
_refine_ls_wR_factor_ref 0.1129
_reflns_Friedel_coverage 0.000
_reflns_number_gt 6266
_reflns_number_total 6968
_reflns_threshold_expression 'I > 2\s(I)'
_cod_data_source_file jo8b01494_si_002.cif
_cod_data_source_block exp_645
_cod_database_code 4035118
_shelx_shelxl_version_number 2016/6
_shelx_space_group_comment
;
The symmetry employed for this shelxl refinement is uniquely defined
by the following loop, which should always be used as a source of
symmetry information in preference to the above space-group names.
They are only intended as comments.
;
_shelx_estimated_absorpt_t_max 0.902
_shelx_estimated_absorpt_t_min 0.859
_reflns_odcompleteness_completeness 98.99
_reflns_odcompleteness_iscentric 1
_reflns_odcompleteness_theta 66.97
_olex2_refinement_description
;
1. Fixed Uiso
 At 1.2 times of:
  All C(H) groups
 At 1.5 times of:
  All C(H,H,H) groups
2.a Aromatic/amide H refined with riding coordinates:
 C19'(H19'), C18(H18), C7(H7), C22'(H22'), C3(H3), C11(H11), C21'(H21'),
 C14(H14), C22(H22), C12(H12), C18'(H18'), C14'(H14'), C3'(H3'), C21(H21),
 C4(H4), C19(H19), C11'(H11'), C13(H13), C4'(H4'), C6(H6), C12'(H12'),
 C13'(H13'), C7'(H7'), C6'(H6')
2.b Idealised Me refined as rotating group:
 C8(H8A,H8B,H8C), C8'(H8'A,H8'B,H8'C)
;
_olex2_submission_special_instructions 'No special instructions were received'
_oxdiff_exptl_absorpt_empirical_details
;
Empirical correction (ABSPACK) includes:
- Absorption correction using spherical harmonics
- Frame scaling
;
_oxdiff_exptl_absorpt_empirical_full_max 1.351
_oxdiff_exptl_absorpt_empirical_full_min 0.702

loop_
_space_group_symop_operation_xyz
'x, y, z'
'-x+1/2, y+1/2, -z+1/2'
'-x, -y, -z'
'x-1/2, -y-1/2, z-1/2'

loop_
_atom_site_label
_atom_site_type_symbol
_atom_site_fract_x
_atom_site_fract_y
_atom_site_fract_z
_atom_site_U_iso_or_equiv
_atom_site_adp_type
_atom_site_occupancy
_atom_site_site_symmetry_order
_atom_site_calc_flag
_atom_site_refinement_flags_posn
F2' F 0.78134(7) 0.38388(5) 1.13627(5) 0.0281(2) Uani 1 1 d .
F1' F 0.81324(7) 0.32506(6) 1.03120(6) 0.0360(2) Uani 1 1 d .
F3' F 0.84550(7) 0.44996(6) 1.05362(7) 0.0379(2) Uani 1 1 d .
F2 F -0.31339(7) 0.87213(7) 0.68681(7) 0.0415(3) Uani 1 1 d .
F1 F -0.34481(7) 0.75442(7) 0.63342(7) 0.0418(3) Uani 1 1 d .
F3 F -0.30928(8) 0.77326(8) 0.77051(7) 0.0480(3) Uani 1 1 d .
N1' N 0.37700(9) 0.51937(7) 0.75104(8) 0.0206(2) Uani 1 1 d .
N2 N 0.21160(9) 0.79539(7) 0.82260(8) 0.0201(2) Uani 1 1 d .
N1 N 0.17134(9) 0.72114(7) 0.69005(7) 0.0187(2) Uani 1 1 d .
N2' N 0.29300(9) 0.43900(7) 0.82856(8) 0.0214(2) Uani 1 1 d .
C9 C 0.26931(10) 0.71016(8) 0.70217(9) 0.0180(3) Uani 1 1 d .
C16 C 0.14685(10) 0.76243(8) 0.75298(9) 0.0186(3) Uani 1 1 d .
C17 C 0.03552(10) 0.76959(8) 0.73965(9) 0.0196(3) Uani 1 1 d .
C2 C 0.32063(10) 0.72878(8) 0.57023(9) 0.0180(3) Uani 1 1 d .
C16' C 0.37504(11) 0.46908(8) 0.81628(9) 0.0200(3) Uani 1 1 d .
C15 C 0.31348(11) 0.78314(8) 0.83641(9) 0.0201(3) Uani 1 1 d .
C1 C 0.29512(10) 0.67123(8) 0.62950(9) 0.0182(3) Uani 1 1 d .
C17' C 0.47778(11) 0.44801(8) 0.87861(9) 0.0202(3) Uani 1 1 d .
C10' C 0.19379(11) 0.51054(8) 0.69834(9) 0.0217(3) Uani 1 1 d .
C9' C 0.28832(11) 0.53916(8) 0.69342(9) 0.0200(3) Uani 1 1 d .
C10 C 0.34762(10) 0.73861(8) 0.77766(9) 0.0191(3) Uani 1 1 d .
C19' C 0.58525(11) 0.39325(8) 1.01497(9) 0.0218(3) Uani 1 1 d .
H19' H 0.592062 0.368770 1.067583 0.026 Uiso 1 1 calc R
C18 C 0.00275(11) 0.80353(9) 0.80390(9) 0.0225(3) Uani 1 1 d .
H18 H 0.050854 0.821222 0.855213 0.027 Uiso 1 1 calc R
C15' C 0.20042(11) 0.46004(8) 0.76928(9) 0.0216(3) Uani 1 1 d .
C7 C 0.41028(11) 0.72126(9) 0.54931(9) 0.0227(3) Uani 1 1 d .
H7 H 0.454618 0.679088 0.571894 0.027 Uiso 1 1 calc R
C20' C 0.67180(11) 0.41264(8) 0.99392(9) 0.0220(3) Uani 1 1 d .
C20 C -0.17257(11) 0.78394(9) 0.71509(10) 0.0244(3) Uani 1 1 d .
C1' C 0.29537(10) 0.59167(9) 0.62140(9) 0.0199(3) Uani 1 1 d .
C22' C 0.56537(11) 0.46730(9) 0.85840(10) 0.0242(3) Uani 1 1 d .
H22' H 0.558884 0.492446 0.806200 0.029 Uiso 1 1 calc R
C3 C 0.25715(11) 0.79376(8) 0.53718(9) 0.0215(3) Uani 1 1 d .
H3 H 0.198495 0.801246 0.552172 0.026 Uiso 1 1 calc R
C11 C 0.45361(11) 0.72511(9) 0.79571(9) 0.0223(3) Uani 1 1 d .
H11 H 0.476255 0.695939 0.757233 0.027 Uiso 1 1 calc R
C2' C 0.30722(12) 0.54946(9) 0.54526(10) 0.0239(3) Uani 1 1 d .
C21' C 0.66173(11) 0.44934(9) 0.91536(10) 0.0248(3) Uani 1 1 d .
H21' H 0.719762 0.461795 0.901134 0.030 Uiso 1 1 calc R
C14 C 0.38670(11) 0.81412(9) 0.91253(9) 0.0241(3) Uani 1 1 d .
H14 H 0.365434 0.844046 0.951288 0.029 Uiso 1 1 calc R
C22 C -0.03719(11) 0.74194(9) 0.66377(10) 0.0242(3) Uani 1 1 d .
H22 H -0.015887 0.718470 0.621123 0.029 Uiso 1 1 calc R
C12 C 0.52305(11) 0.75516(9) 0.87019(10) 0.0246(3) Uani 1 1 d .
H12 H 0.592782 0.746140 0.882198 0.030 Uiso 1 1 calc R
C18' C 0.48861(11) 0.41052(8) 0.95721(9) 0.0210(3) Uani 1 1 d .
H18' H 0.430626 0.397010 0.971019 0.025 Uiso 1 1 calc R
C5 C 0.36917(11) 0.83947(9) 0.45996(9) 0.0246(3) Uani 1 1 d .
C14' C 0.10919(11) 0.43126(9) 0.78027(10) 0.0261(3) Uani 1 1 d .
H14' H 0.112443 0.398225 0.826718 0.031 Uiso 1 1 calc R
C3' C 0.25558(11) 0.57504(9) 0.46117(9) 0.0243(3) Uani 1 1 d .
H3' H 0.210950 0.618042 0.452216 0.029 Uiso 1 1 calc R
C21 C -0.14116(11) 0.74909(10) 0.65124(10) 0.0265(3) Uani 1 1 d .
H21 H -0.189406 0.730656 0.600376 0.032 Uiso 1 1 calc R
C4 C 0.28072(12) 0.84740(9) 0.48210(10) 0.0260(3) Uani 1 1 d .
H4 H 0.236423 0.889593 0.459473 0.031 Uiso 1 1 calc R
C19 C -0.10086(11) 0.81104(9) 0.79174(10) 0.0257(3) Uani 1 1 d .
H19 H -0.122386 0.834038 0.834501 0.031 Uiso 1 1 calc R
C11' C 0.09652(12) 0.53114(9) 0.63873(10) 0.0263(3) Uani 1 1 d .
H11' H 0.091833 0.563909 0.591760 0.032 Uiso 1 1 calc R
C13 C 0.48896(11) 0.79978(9) 0.92873(10) 0.0263(3) Uani 1 1 d .
H13 H 0.536729 0.819712 0.979036 0.032 Uiso 1 1 calc R
C4' C 0.26960(12) 0.53745(9) 0.39055(10) 0.0264(3) Uani 1 1 d .
H4' H 0.234227 0.555855 0.335028 0.032 Uiso 1 1 calc R
C6 C 0.43403(11) 0.77568(9) 0.49546(10) 0.0254(3) Uani 1 1 d .
H6 H 0.494355 0.769639 0.482675 0.030 Uiso 1 1 calc R
C23' C 0.77716(12) 0.39314(9) 1.05360(10) 0.0257(3) Uani 1 1 d .
C12' C 0.00951(12) 0.50248(10) 0.65076(11) 0.0310(3) Uani 1 1 d .
H12' H -0.054440 0.515987 0.611844 0.037 Uiso 1 1 calc R
C23 C -0.28411(12) 0.79526(11) 0.70149(11) 0.0309(3) Uani 1 1 d .
C13' C 0.01620(12) 0.45243(10) 0.72201(11) 0.0306(3) Uani 1 1 d .
H13' H -0.043627 0.433581 0.729381 0.037 Uiso 1 1 calc R
C8 C 0.39531(14) 0.89801(11) 0.40070(12) 0.0371(4) Uani 1 1 d .
H8A H 0.333544 0.922243 0.363416 0.056 Uiso 1 1 calc GR
H8B H 0.429144 0.870760 0.366204 0.056 Uiso 1 1 calc GR
H8C H 0.439912 0.938316 0.434721 0.056 Uiso 1 1 calc GR
C5' C 0.33452(19) 0.47365(11) 0.40064(12) 0.0470(5) Uani 1 1 d .
C7' C 0.3692(2) 0.48332(14) 0.55527(13) 0.0693(8) Uani 1 1 d .
H7' H 0.401598 0.462934 0.610460 0.083 Uiso 1 1 calc R
C6' C 0.3838(3) 0.44681(16) 0.48418(15) 0.0944(13) Uani 1 1 d .
H6' H 0.427596 0.403326 0.492840 0.113 Uiso 1 1 calc R
C8' C 0.3516(3) 0.43607(15) 0.32239(14) 0.0789(10) Uani 1 1 d .
H8'A H 0.313512 0.387336 0.308244 0.118 Uiso 1 1 calc GR
H8'B H 0.423289 0.425166 0.335250 0.118 Uiso 1 1 calc GR
H8'C H 0.328813 0.471896 0.274063 0.118 Uiso 1 1 calc GR

loop_
_atom_site_aniso_label
_atom_site_aniso_U_11
_atom_site_aniso_U_22
_atom_site_aniso_U_33
_atom_site_aniso_U_23
_atom_site_aniso_U_13
_atom_site_aniso_U_12
F2' 0.0328(5) 0.0266(4) 0.0208(4) 0.0020(3) 0.0035(4) 0.0016(4)
F1' 0.0346(5) 0.0379(5) 0.0323(5) -0.0042(4) 0.0067(4) 0.0134(4)
F3' 0.0271(5) 0.0417(6) 0.0388(6) 0.0095(4) 0.0026(4) -0.0087(4)
F2 0.0278(5) 0.0455(6) 0.0514(6) 0.0025(5) 0.0134(4) 0.0129(4)
F1 0.0214(5) 0.0586(7) 0.0423(6) -0.0086(5) 0.0064(4) -0.0040(4)
F3 0.0291(5) 0.0821(9) 0.0388(6) 0.0133(6) 0.0194(4) 0.0022(5)
N1' 0.0254(6) 0.0179(5) 0.0188(6) -0.0010(4) 0.0075(5) -0.0005(5)
N2 0.0225(6) 0.0186(6) 0.0206(6) -0.0003(4) 0.0091(5) 0.0001(4)
N1 0.0204(5) 0.0169(5) 0.0197(6) 0.0015(4) 0.0080(5) 0.0014(4)
N2' 0.0254(6) 0.0178(6) 0.0214(6) -0.0007(5) 0.0080(5) -0.0014(5)
C9 0.0203(6) 0.0149(6) 0.0195(7) 0.0033(5) 0.0076(5) 0.0001(5)
C16 0.0218(7) 0.0153(6) 0.0198(7) 0.0027(5) 0.0085(5) 0.0013(5)
C17 0.0215(7) 0.0172(6) 0.0211(7) 0.0039(5) 0.0084(5) 0.0019(5)
C2 0.0202(6) 0.0165(6) 0.0166(6) -0.0021(5) 0.0050(5) -0.0014(5)
C16' 0.0257(7) 0.0158(6) 0.0188(7) -0.0022(5) 0.0077(5) -0.0011(5)
C15 0.0225(7) 0.0171(6) 0.0213(7) 0.0010(5) 0.0082(5) -0.0014(5)
C1 0.0160(6) 0.0200(7) 0.0175(6) 0.0000(5) 0.0041(5) 0.0012(5)
C17' 0.0247(7) 0.0162(6) 0.0194(7) -0.0021(5) 0.0071(5) -0.0007(5)
C10' 0.0262(7) 0.0163(6) 0.0233(7) -0.0021(5) 0.0090(6) 0.0000(5)
C9' 0.0260(7) 0.0151(6) 0.0199(7) -0.0029(5) 0.0087(5) 0.0011(5)
C10 0.0214(7) 0.0172(6) 0.0190(7) 0.0018(5) 0.0073(5) -0.0001(5)
C19' 0.0284(7) 0.0179(6) 0.0192(7) 0.0006(5) 0.0080(6) -0.0009(5)
C18 0.0232(7) 0.0240(7) 0.0208(7) -0.0005(5) 0.0080(5) 0.0012(5)
C15' 0.0254(7) 0.0171(6) 0.0226(7) -0.0020(5) 0.0083(6) -0.0007(5)
C7 0.0195(6) 0.0237(7) 0.0244(7) 0.0021(6) 0.0066(6) 0.0024(5)
C20' 0.0253(7) 0.0182(6) 0.0213(7) -0.0023(5) 0.0059(6) 0.0003(5)
C20 0.0209(7) 0.0274(7) 0.0258(7) 0.0043(6) 0.0089(6) 0.0025(6)
C1' 0.0205(6) 0.0200(7) 0.0194(7) 0.0011(5) 0.0068(5) 0.0014(5)
C22' 0.0288(7) 0.0237(7) 0.0214(7) 0.0036(6) 0.0102(6) 0.0001(6)
C3 0.0211(6) 0.0207(7) 0.0237(7) 0.0004(5) 0.0088(5) 0.0028(5)
C11 0.0223(7) 0.0236(7) 0.0218(7) 0.0004(5) 0.0086(6) -0.0005(5)
C2' 0.0337(8) 0.0184(7) 0.0222(7) -0.0003(5) 0.0127(6) 0.0006(6)
C21' 0.0254(7) 0.0248(7) 0.0259(7) 0.0014(6) 0.0106(6) -0.0013(6)
C14 0.0281(7) 0.0236(7) 0.0217(7) -0.0045(6) 0.0098(6) -0.0041(6)
C22 0.0238(7) 0.0277(7) 0.0217(7) -0.0029(6) 0.0083(6) 0.0025(6)
C12 0.0198(7) 0.0288(8) 0.0251(7) 0.0009(6) 0.0071(6) -0.0024(5)
C18' 0.0250(7) 0.0175(6) 0.0216(7) -0.0012(5) 0.0091(6) -0.0023(5)
C5 0.0271(7) 0.0238(7) 0.0222(7) 0.0012(6) 0.0073(6) -0.0041(6)
C14' 0.0282(7) 0.0223(7) 0.0289(8) 0.0015(6) 0.0109(6) -0.0030(6)
C3' 0.0212(7) 0.0269(7) 0.0236(7) -0.0033(6) 0.0056(6) 0.0005(6)
C21 0.0224(7) 0.0317(8) 0.0239(7) -0.0011(6) 0.0057(6) 0.0008(6)
C4 0.0283(7) 0.0212(7) 0.0279(8) 0.0042(6) 0.0085(6) 0.0042(6)
C19 0.0263(7) 0.0299(8) 0.0237(7) 0.0005(6) 0.0119(6) 0.0038(6)
C11' 0.0274(7) 0.0213(7) 0.0285(8) 0.0035(6) 0.0070(6) 0.0008(6)
C13 0.0251(7) 0.0301(8) 0.0219(7) -0.0029(6) 0.0056(6) -0.0076(6)
C4' 0.0292(7) 0.0284(8) 0.0211(7) -0.0020(6) 0.0075(6) -0.0062(6)
C6 0.0204(7) 0.0314(8) 0.0256(7) 0.0012(6) 0.0093(6) -0.0012(6)
C23' 0.0275(7) 0.0234(7) 0.0256(7) 0.0003(6) 0.0079(6) -0.0008(6)
C12' 0.0249(7) 0.0286(8) 0.0355(9) 0.0046(7) 0.0045(6) 0.0007(6)
C23 0.0248(7) 0.0409(9) 0.0284(8) 0.0015(7) 0.0107(6) 0.0013(6)
C13' 0.0248(7) 0.0290(8) 0.0389(9) 0.0029(7) 0.0117(7) -0.0038(6)
C8 0.0377(9) 0.0360(9) 0.0419(10) 0.0132(8) 0.0188(8) -0.0005(7)
C5' 0.0897(15) 0.0302(9) 0.0294(9) 0.0035(7) 0.0307(10) 0.0177(9)
C7' 0.138(2) 0.0492(12) 0.0275(10) 0.0170(9) 0.0368(12) 0.0598(15)
C6' 0.193(3) 0.0655(16) 0.0361(12) 0.0208(11) 0.0529(17) 0.092(2)
C8' 0.161(3) 0.0533(14) 0.0355(11) 0.0080(10) 0.0495(15) 0.0487(16)

loop_
_atom_type_symbol
_atom_type_description
_atom_type_scat_dispersion_real
_atom_type_scat_dispersion_imag
_atom_type_scat_source
C C 0.0181 0.0091 'International Tables Vol C Tables 4.2.6.8 and 6.1.1.4'
H H 0.0000 0.0000 'International Tables Vol C Tables 4.2.6.8 and 6.1.1.4'
F F 0.0727 0.0534 'International Tables Vol C Tables 4.2.6.8 and 6.1.1.4'
N N 0.0311 0.0180 'International Tables Vol C Tables 4.2.6.8 and 6.1.1.4'

loop_
_geom_angle_atom_site_label_1
_geom_angle_atom_site_label_2
_geom_angle_atom_site_label_3
_geom_angle
C9' N1' C16' 117.36(12)
C16 N2 C15 116.62(12)
C9 N1 C16 117.08(12)
C16' N2' C15' 116.25(12)
N1 C9 C1 116.45(12)
N1 C9 C10 122.07(12)
C10 C9 C1 121.34(12)
N2 C16 N1 126.57(12)
N2 C16 C17 117.87(12)
N1 C16 C17 115.56(12)
C18 C17 C16 120.08(13)
C22 C17 C16 120.67(13)
C22 C17 C18 119.25(13)
C7 C2 C1 121.36(12)
C3 C2 C1 120.44(12)
C3 C2 C7 118.15(13)
N1' C16' C17' 114.80(12)
N2' C16' N1' 126.65(13)
N2' C16' C17' 118.55(12)
N2 C15 C10 121.63(13)
N2 C15 C14 119.12(13)
C10 C15 C14 119.23(13)
C2 C1 C9 113.64(11)
C1' C1 C9 121.43(12)
C1' C1 C2 124.93(12)
C22' C17' C16' 119.19(13)
C18' C17' C16' 121.65(13)
C18' C17' C22' 119.15(13)
C15' C10' C9' 116.04(13)
C15' C10' C11' 119.94(13)
C11' C10' C9' 124.01(14)
N1' C9' C10' 121.97(13)
N1' C9' C1' 115.02(12)
C10' C9' C1' 122.99(13)
C15 C10 C9 115.85(12)
C11 C10 C9 124.25(13)
C11 C10 C15 119.90(13)
C20' C19' H19' 120.1
C18' C19' H19' 120.1
C18' C19' C20' 119.75(13)
C17 C18 H18 119.8
C19 C18 C17 120.48(14)
C19 C18 H18 119.8
N2' C15' C10' 121.72(13)
N2' C15' C14' 118.91(13)
C10' C15' C14' 119.36(13)
C2 C7 H7 119.6
C6 C7 C2 120.89(13)
C6 C7 H7 119.6
C19' C20' C21' 120.18(13)
C19' C20' C23' 121.26(13)
C21' C20' C23' 118.55(13)
C21 C20 C19 120.61(13)
C21 C20 C23 120.44(14)
C19 C20 C23 118.93(14)
C1 C1' C9' 120.34(12)
C1 C1' C2' 124.15(13)
C2' C1' C9' 115.44(12)
C17' C22' H22' 119.7
C21' C22' C17' 120.52(14)
C21' C22' H22' 119.7
C2 C3 H3 119.7
C4 C3 C2 120.56(13)
C4 C3 H3 119.7
C10 C11 H11 120.1
C12 C11 C10 119.83(13)
C12 C11 H11 120.1
C3' C2' C1' 121.11(13)
C7' C2' C1' 121.41(14)
C7' C2' C3' 117.48(15)
C20' C21' H21' 120.0
C22' C21' C20' 119.92(14)
C22' C21' H21' 120.0
C15 C14 H14 120.1
C13 C14 C15 119.70(13)
C13 C14 H14 120.1
C17 C22 H22 119.7
C21 C22 C17 120.58(14)
C21 C22 H22 119.7
C11 C12 H12 119.9
C11 C12 C13 120.26(13)
C13 C12 H12 119.9
C17' C18' H18' 119.8
C19' C18' C17' 120.48(13)
C19' C18' H18' 119.8
C4 C5 C6 117.65(13)
C4 C5 C8 121.55(14)
C6 C5 C8 120.79(14)
C15' C14' H14' 120.2
C13' C14' C15' 119.51(14)
C13' C14' H14' 120.2
C2' C3' H3' 119.5
C4' C3' C2' 121.01(14)
C4' C3' H3' 119.5
C20 C21 C22 119.52(14)
C20 C21 H21 120.2
C22 C21 H21 120.2
C3 C4 C5 121.46(14)
C3 C4 H4 119.3
C5 C4 H4 119.3
C18 C19 C20 119.55(14)
C18 C19 H19 120.2
C20 C19 H19 120.2
C10' C11' H11' 120.2
C12' C11' C10' 119.56(14)
C12' C11' H11' 120.2
C14 C13 C12 121.08(14)
C14 C13 H13 119.5
C12 C13 H13 119.5
C3' C4' H4' 119.2
C5' C4' C3' 121.52(15)
C5' C4' H4' 119.2
C7 C6 C5 121.23(13)
C7 C6 H6 119.4
C5 C6 H6 119.4
F2' C23' F1' 106.19(12)
F2' C23' F3' 106.65(12)
F2' C23' C20' 112.95(12)
F1' C23' C20' 112.15(12)
F3' C23' F1' 106.32(12)
F3' C23' C20' 112.11(12)
C11' C12' H12' 119.8
C11' C12' C13' 120.45(15)
C13' C12' H12' 119.8
F2 C23 C20 112.42(14)
F1 C23 F2 105.93(13)
F1 C23 C20 112.91(13)
F3 C23 F2 105.53(13)
F3 C23 F1 107.01(14)
F3 C23 C20 112.50(13)
C14' C13' C12' 121.17(14)
C14' C13' H13' 119.4
C12' C13' H13' 119.4
C5 C8 H8A 109.5
C5 C8 H8B 109.5
C5 C8 H8C 109.5
H8A C8 H8B 109.5
H8A C8 H8C 109.5
H8B C8 H8C 109.5
C4' C5' C6' 117.46(16)
C4' C5' C8' 120.22(17)
C6' C5' C8' 122.31(19)
C2' C7' H7' 119.5
C2' C7' C6' 120.95(18)
C6' C7' H7' 119.5
C5' C6' C7' 121.47(19)
C5' C6' H6' 119.3
C7' C6' H6' 119.3
C5' C8' H8'A 109.5
C5' C8' H8'B 109.5
C5' C8' H8'C 109.5
H8'A C8' H8'B 109.5
H8'A C8' H8'C 109.5
H8'B C8' H8'C 109.5

loop_
_geom_bond_atom_site_label_1
_geom_bond_atom_site_label_2
_geom_bond_distance
F2' C23' 1.3430(18)
F1' C23' 1.3470(18)
F3' C23' 1.3435(18)
F2 C23 1.352(2)
F1 C23 1.340(2)
F3 C23 1.3388(19)
N1' C16' 1.3687(18)
N1' C9' 1.3173(19)
N2 C16 1.3149(19)
N2 C15 1.3658(18)
N1 C9 1.3149(17)
N1 C16 1.3735(18)
N2' C16' 1.3162(19)
N2' C15' 1.3711(19)
C9 C1 1.4998(18)
C9 C10 1.4278(19)
C16 C17 1.4857(19)
C17 C18 1.397(2)
C17 C22 1.392(2)
C2 C1 1.4922(19)
C2 C7 1.3962(19)
C2 C3 1.3934(19)
C16' C17' 1.4904(19)
C15 C10 1.4167(19)
C15 C14 1.418(2)
C1 C1' 1.345(2)
C17' C22' 1.395(2)
C17' C18' 1.394(2)
C10' C9' 1.419(2)
C10' C15' 1.416(2)
C10' C11' 1.417(2)
C9' C1' 1.5008(19)
C10 C11 1.4136(19)
C19' H19' 0.9300
C19' C20' 1.389(2)
C19' C18' 1.387(2)
C18 H18 0.9300
C18 C19 1.385(2)
C15' C14' 1.417(2)
C7 H7 0.9300
C7 C6 1.383(2)
C20' C21' 1.390(2)
C20' C23' 1.496(2)
C20 C21 1.387(2)
C20 C19 1.392(2)
C20 C23 1.495(2)
C1' C2' 1.4887(19)
C22' H22' 0.9300
C22' C21' 1.382(2)
C3 H3 0.9300
C3 C4 1.388(2)
C11 H11 0.9300
C11 C12 1.373(2)
C2' C3' 1.391(2)
C2' C7' 1.380(2)
C21' H21' 0.9300
C14 H14 0.9300
C14 C13 1.370(2)
C22 H22 0.9300
C22 C21 1.388(2)
C12 H12 0.9300
C12 C13 1.414(2)
C18' H18' 0.9300
C5 C4 1.392(2)
C5 C6 1.395(2)
C5 C8 1.507(2)
C14' H14' 0.9300
C14' C13' 1.369(2)
C3' H3' 0.9300
C3' C4' 1.385(2)
C21 H21 0.9300
C4 H4 0.9300
C19 H19 0.9300
C11' H11' 0.9300
C11' C12' 1.369(2)
C13 H13 0.9300
C4' H4' 0.9300
C4' C5' 1.373(2)
C6 H6 0.9300
C12' H12' 0.9300
C12' C13' 1.415(2)
C13' H13' 0.9300
C8 H8A 0.9600
C8 H8B 0.9600
C8 H8C 0.9600
C5' C6' 1.385(3)
C5' C8' 1.514(2)
C7' H7' 0.9300
C7' C6' 1.387(3)
C6' H6' 0.9300
C8' H8'A 0.9600
C8' H8'B 0.9600
C8' H8'C 0.9600
